data_7061458
loop_
_publ_author_name
'Tamang, Nitesh'
'Andrews, Christopher'
'Mavileti, Sai Kiran'
'Nanduri, Srinivas'
'Golakoti, Nageswara Rao'
'Karanam, Balasubramanyam'

_publ_section_title
;
 Anti-cancer activity of heteroaromatic acetals of andrographolide and its
 isomers
;
_journal_issue 20
_journal_name_full 'New Journal of Chemistry'
_journal_page_first 9745
_journal_page_last 9754
_journal_paper_doi 10.1039/D2NJ01055K
_journal_volume 46
_journal_year 2022
_chemical_absolute_configuration ad
_chemical_formula_moiety 'C25 H32 O5 S'
_chemical_formula_sum 'C25 H32 O5 S'
_chemical_formula_weight 444.56
_space_group_crystal_system monoclinic
_space_group_IT_number 4
_space_group_name_Hall 'P 2yb'
_space_group_name_H-M_alt 'P 1 21 1'
_atom_sites_solution_hydrogens geom
_audit_creation_method SHELXL-2018/3
_audit_update_record
;
2021-10-26 deposited with the CCDC.	2022-04-04 downloaded from the CCDC.
;
_cell_angle_alpha 90
_cell_angle_beta 94.073(12)
_cell_angle_gamma 90
_cell_formula_units_Z 2
_cell_length_a 10.981(6)
_cell_length_b 7.258(3)
_cell_length_c 14.162(8)
_cell_measurement_reflns_used 9869
_cell_measurement_temperature 293(2)
_cell_measurement_theta_max 27.547
_cell_measurement_theta_min 2.884
_cell_volume 1125.9(10)
_computing_cell_refinement '<i>SAINT</i> (Bruker, 2016)'
_computing_data_collection '<i>APEX3</i> (Bruker, 2016)'
_computing_data_reduction 'Bruker SAINT'
_computing_structure_refinement 'SHELXL-2018/3 (Sheldrick, 2018)'
_computing_structure_solution '<i>SHELXT</i> (Sheldrick, 2015)'
_diffrn_ambient_temperature 293(2)
_diffrn_measured_fraction_theta_full 0.998
_diffrn_measured_fraction_theta_max 0.998
_diffrn_measurement_device_type 'Bruker D8 QUEST PHOTON-100'
_diffrn_measurement_method '\w and \f'
_diffrn_radiation_type MoK\a
_diffrn_radiation_wavelength 0.71073
_diffrn_reflns_av_R_equivalents 0.0413
_diffrn_reflns_av_unetI/netI 0.0234
_diffrn_reflns_Laue_measured_fraction_full 0.998
_diffrn_reflns_Laue_measured_fraction_max 0.998
_diffrn_reflns_limit_h_max 13
_diffrn_reflns_limit_h_min -13
_diffrn_reflns_limit_k_max 8
_diffrn_reflns_limit_k_min -8
_diffrn_reflns_limit_l_max 16
_diffrn_reflns_limit_l_min -16
_diffrn_reflns_number 26732
_diffrn_reflns_point_group_measured_fraction_full 0.997
_diffrn_reflns_point_group_measured_fraction_max 0.997
_diffrn_reflns_theta_full 24.995
_diffrn_reflns_theta_max 24.995
_diffrn_reflns_theta_min 2.270
_diffrn_source microfocus
_exptl_absorpt_coefficient_mu 0.178
_exptl_absorpt_correction_T_max 0.7457
_exptl_absorpt_correction_T_min 0.7025
_exptl_absorpt_correction_type multi-scan
_exptl_absorpt_process_details 'SADABS 2014/5'
_exptl_crystal_density_diffrn 1.311
_exptl_crystal_description BLOCK
_exptl_crystal_F_000 476
_exptl_crystal_size_max 0.280
_exptl_crystal_size_mid 0.210
_exptl_crystal_size_min 0.180
_refine_diff_density_max 0.151
_refine_diff_density_min -0.224
_refine_diff_density_rms 0.043
_refine_ls_abs_structure_details
;
 Flack x determined using 1474 quotients [(I+)-(I-)]/[(I+)+(I-)]
 (Parsons, Flack and Wagner, Acta Cryst. B69 (2013) 249-259).
;
_refine_ls_abs_structure_Flack 0.01(2)
_refine_ls_extinction_method none
_refine_ls_goodness_of_fit_ref 1.057
_refine_ls_hydrogen_treatment constr
_refine_ls_matrix_type full
_refine_ls_number_parameters 283
_refine_ls_number_reflns 3942
_refine_ls_number_restraints 1
_refine_ls_restrained_S_all 1.056
_refine_ls_R_factor_all 0.0372
_refine_ls_R_factor_gt 0.0314
_refine_ls_shift/su_max 0.000
_refine_ls_shift/su_mean 0.000
_refine_ls_structure_factor_coef Fsqd
_refine_ls_weighting_details 'w=1/[\s^2^(Fo^2^)+(0.0457P)^2^+0.1198P] where P=(Fo^2^+2Fc^2^)/3'
_refine_ls_weighting_scheme calc
_refine_ls_wR_factor_gt 0.0765
_refine_ls_wR_factor_ref 0.0796
_reflns_Friedel_coverage 0.838
_reflns_Friedel_fraction_full 0.995
_reflns_Friedel_fraction_max 0.995
_reflns_number_gt 3565
_reflns_number_total 3942
_reflns_threshold_expression 'I > 2\s(I)'
_cod_data_source_file d2nj01055k2.cif
_cod_data_source_block KA718_0m
_cod_depositor_comments 'Adding full bibliography for 7061458.cif.'
_cod_original_sg_symbol_H-M 'P 21'
_cod_database_code 7061458
_shelx_shelxl_version_number 2018/3
_shelx_space_group_comment
;
The symmetry employed for this shelxl refinement is uniquely defined
by the following loop, which should always be used as a source of
symmetry information in preference to the above space-group names.
They are only intended as comments.
;
_shelx_estimated_absorpt_t_min 0.952
_shelx_estimated_absorpt_t_max 0.969

loop_
_space_group_symop_operation_xyz
'x, y, z'
'-x, y+1/2, -z'

loop_
_atom_site_label
_atom_site_type_symbol
_atom_site_fract_x
_atom_site_fract_y
_atom_site_fract_z
_atom_site_U_iso_or_equiv
_atom_site_adp_type
_atom_site_occupancy
_atom_site_site_symmetry_order
_atom_site_calc_flag
_atom_site_refinement_flags_posn
_atom_site_refinement_flags_adp
_atom_site_refinement_flags_occupancy
_atom_site_disorder_assembly
_atom_site_disorder_group
C1 C 0.8968(3) 0.4519(5) 0.6569(2) 0.0565(8) Uani 1 1 d . . . . .
C2 C 0.8386(2) 0.6079(4) 0.60482(18) 0.0440(6) Uani 1 1 d . . . . .
C3 C 0.8768(3) 0.7613(5) 0.6475(2) 0.0561(8) Uani 1 1 d . . . . .
H3 H 0.853296 0.879636 0.628801 0.067 Uiso 1 1 calc R U . . .
C4 C 0.9627(3) 0.7165(6) 0.7297(2) 0.0682(10) Uani 1 1 d . . . . .
H4A H 1.042170 0.770906 0.722359 0.082 Uiso 1 1 calc R U . . .
H4AB H 0.932060 0.761597 0.787952 0.082 Uiso 1 1 calc R U . . .
C5 C 0.7488(2) 0.5740(4) 0.52173(18) 0.0384(6) Uani 1 1 d . . . . .
H5 H 0.696378 0.470862 0.537478 0.046 Uiso 1 1 calc R U . . .
C6 C 0.8078(2) 0.5262(4) 0.42860(18) 0.0392(6) Uani 1 1 d . . . . .
H6A H 0.892217 0.566324 0.430974 0.047 Uiso 1 1 calc R U . . .
H6AB H 0.804377 0.394757 0.416348 0.047 Uiso 1 1 calc R U . . .
C7 C 0.7291(2) 0.6336(3) 0.35259(17) 0.0341(5) Uani 1 1 d . . . . .
H7 H 0.782037 0.672801 0.303489 0.041 Uiso 1 1 calc R U . . .
C8 C 0.6965(2) 0.8049(3) 0.40985(17) 0.0384(6) Uani 1 1 d . . . . .
C9 C 0.8032(3) 0.9396(4) 0.4220(2) 0.0562(8) Uani 1 1 d . . . . .
H9A H 0.819075 0.990592 0.361560 0.084 Uiso 1 1 calc R U . . .
H9B H 0.874456 0.875874 0.448049 0.084 Uiso 1 1 calc R U . . .
H9C H 0.783077 1.036974 0.464042 0.084 Uiso 1 1 calc R U . . .
C10 C 0.5833(2) 0.9098(3) 0.37213(19) 0.0430(6) Uani 1 1 d . . . . .
H10A H 0.551445 0.976736 0.424304 0.052 Uiso 1 1 calc R U . . .
H10B H 0.607770 1.000144 0.326703 0.052 Uiso 1 1 calc R U . . .
C11 C 0.4805(2) 0.7948(3) 0.32508(19) 0.0406(6) Uani 1 1 d . . . . .
H11A H 0.419410 0.874780 0.293869 0.049 Uiso 1 1 calc R U . . .
H11B H 0.441862 0.723137 0.372442 0.049 Uiso 1 1 calc R U . . .
C12 C 0.5325(2) 0.6657(3) 0.25245(17) 0.0330(5) Uani 1 1 d . . . . .
H12 H 0.586218 0.744179 0.217394 0.040 Uiso 1 1 calc R U . . .
C13 C 0.6194(2) 0.5234(3) 0.30363(16) 0.0319(5) Uani 1 1 d . . . . .
C14 C 0.5564(2) 0.4052(3) 0.37591(18) 0.0381(6) Uani 1 1 d . . . . .
H14A H 0.491977 0.334804 0.343846 0.057 Uiso 1 1 calc R U . . .
H14B H 0.522888 0.483864 0.422006 0.057 Uiso 1 1 calc R U . . .
H14C H 0.614888 0.323101 0.407014 0.057 Uiso 1 1 calc R U . . .
C15 C 0.6700(2) 0.3959(3) 0.22854(18) 0.0392(6) Uani 1 1 d . . . . .
H15A H 0.722538 0.467098 0.190090 0.047 Uiso 1 1 calc R U . . .
H15B H 0.719371 0.300514 0.260287 0.047 Uiso 1 1 calc R U . . .
C16 C 0.5698(2) 0.3054(3) 0.16404(18) 0.0415(6) Uani 1 1 d . . . . .
H16A H 0.606225 0.225754 0.118821 0.050 Uiso 1 1 calc R U . . .
H16B H 0.518180 0.230530 0.201546 0.050 Uiso 1 1 calc R U . . .
C17 C 0.4931(2) 0.4531(4) 0.11163(17) 0.0374(6) Uani 1 1 d . . . . .
H17 H 0.548711 0.522513 0.073768 0.045 Uiso 1 1 calc R U . . .
C18 C 0.4346(2) 0.5936(3) 0.17573(16) 0.0342(5) Uani 1 1 d . . . . .
C19 C 0.3882(3) 0.7578(4) 0.11436(19) 0.0506(7) Uani 1 1 d . . . . .
H19A H 0.456496 0.824897 0.093256 0.076 Uiso 1 1 calc R U . . .
H19B H 0.340239 0.837594 0.151090 0.076 Uiso 1 1 calc R U . . .
H19C H 0.338775 0.713247 0.060507 0.076 Uiso 1 1 calc R U . . .
C20 C 0.3237(2) 0.5023(4) 0.21652(18) 0.0399(6) Uani 1 1 d . . . . .
H20A H 0.350770 0.402086 0.258179 0.048 Uiso 1 1 calc R U . . .
H20B H 0.281509 0.591630 0.253310 0.048 Uiso 1 1 calc R U . . .
C21 C 0.3007(2) 0.2981(4) 0.08851(18) 0.0394(6) Uani 1 1 d . . . . .
H21 H 0.328412 0.196683 0.130412 0.047 Uiso 1 1 calc R U . . .
C22 C 0.2108(2) 0.2270(4) 0.01340(18) 0.0416(6) Uani 1 1 d . . . . .
C23 C 0.1388(2) 0.0754(5) 0.0185(2) 0.0525(7) Uani 1 1 d . . . . .
H23 H 0.144293 -0.007161 0.068814 0.063 Uiso 1 1 calc R U . . .
C24 C 0.0545(3) 0.0571(5) -0.0616(2) 0.0614(9) Uani 1 1 d . . . . .
H24 H -0.001623 -0.038574 -0.069374 0.074 Uiso 1 1 calc R U . . .
C25 C 0.0645(3) 0.1915(5) -0.1243(2) 0.0608(9) Uani 1 1 d . . . . .
H25 H 0.016374 0.200060 -0.180856 0.073 Uiso 1 1 calc R U . . .
O1 O 0.8862(3) 0.2885(4) 0.64297(18) 0.0793(7) Uani 1 1 d . . . . .
O2 O 0.9704(2) 0.5204(4) 0.73051(15) 0.0709(7) Uani 1 1 d . . . . .
O3 O 0.67323(16) 0.7306(2) 0.50208(12) 0.0411(4) Uani 1 1 d . . . . .
O4 O 0.40102(14) 0.3728(3) 0.04533(11) 0.0418(4) Uani 1 1 d . . . . .
O5 O 0.24194(15) 0.4328(3) 0.14115(12) 0.0426(4) Uani 1 1 d . . . . .
S1 S 0.17587(8) 0.34700(12) -0.08936(5) 0.0580(2) Uani 1 1 d . . . . .

loop_
_atom_site_aniso_label
_atom_site_aniso_U_11
_atom_site_aniso_U_22
_atom_site_aniso_U_33
_atom_site_aniso_U_23
_atom_site_aniso_U_13
_atom_site_aniso_U_12
C1 0.0522(18) 0.073(2) 0.0445(17) 0.0054(16) 0.0010(14) 0.0048(16)
C2 0.0407(14) 0.0546(17) 0.0378(13) -0.0038(13) 0.0099(12) 0.0016(13)
C3 0.0536(17) 0.067(2) 0.0479(16) -0.0127(15) 0.0065(14) 0.0038(15)
C4 0.0521(18) 0.104(3) 0.0484(18) -0.0264(19) 0.0039(14) -0.0021(19)
C5 0.0394(13) 0.0374(14) 0.0385(13) 0.0016(11) 0.0038(11) -0.0011(11)
C6 0.0375(13) 0.0389(13) 0.0411(14) -0.0030(11) 0.0025(11) 0.0033(11)
C7 0.0349(13) 0.0346(13) 0.0338(12) 0.0012(10) 0.0091(10) -0.0005(10)
C8 0.0467(14) 0.0317(14) 0.0376(13) 0.0011(10) 0.0078(11) -0.0024(10)
C9 0.0617(18) 0.0428(16) 0.0641(19) -0.0027(14) 0.0051(15) -0.0138(14)
C10 0.0563(16) 0.0266(12) 0.0465(15) -0.0009(10) 0.0072(12) 0.0046(11)
C11 0.0442(14) 0.0319(13) 0.0460(14) 0.0014(11) 0.0060(12) 0.0104(11)
C12 0.0340(12) 0.0300(12) 0.0360(12) 0.0038(10) 0.0093(10) -0.0009(9)
C13 0.0328(12) 0.0289(12) 0.0346(13) 0.0009(9) 0.0077(10) 0.0026(10)
C14 0.0427(14) 0.0311(13) 0.0406(14) 0.0063(10) 0.0046(11) -0.0025(10)
C15 0.0341(12) 0.0412(14) 0.0424(14) -0.0073(11) 0.0030(11) 0.0087(10)
C16 0.0374(13) 0.0420(15) 0.0450(14) -0.0116(11) 0.0032(11) 0.0085(11)
C17 0.0317(12) 0.0470(15) 0.0341(13) -0.0030(11) 0.0070(10) -0.0001(10)
C18 0.0343(13) 0.0354(12) 0.0334(12) 0.0042(10) 0.0058(10) 0.0050(10)
C19 0.0567(16) 0.0479(16) 0.0467(16) 0.0102(13) -0.0006(13) 0.0069(14)
C20 0.0325(13) 0.0501(15) 0.0378(13) -0.0025(11) 0.0070(11) 0.0025(11)
C21 0.0314(12) 0.0470(16) 0.0397(13) 0.0015(11) 0.0018(11) 0.0021(11)
C22 0.0341(13) 0.0485(15) 0.0419(14) -0.0001(12) 0.0017(11) 0.0081(12)
C23 0.0462(16) 0.0610(18) 0.0491(16) 0.0014(14) -0.0043(13) -0.0054(14)
C24 0.0460(17) 0.079(2) 0.0585(19) -0.0114(17) -0.0026(14) -0.0123(16)
C25 0.0448(16) 0.091(3) 0.0454(17) -0.0137(17) -0.0071(13) 0.0112(16)
O1 0.0930(18) 0.0660(17) 0.0759(16) 0.0189(13) -0.0149(14) 0.0065(14)
O2 0.0642(14) 0.100(2) 0.0462(13) -0.0023(12) -0.0108(10) 0.0078(14)
O3 0.0451(10) 0.0418(10) 0.0373(9) -0.0008(8) 0.0089(8) 0.0059(8)
O4 0.0327(9) 0.0567(11) 0.0362(9) -0.0070(9) 0.0047(7) 0.0004(8)
O5 0.0295(8) 0.0562(11) 0.0422(10) -0.0050(8) 0.0040(8) 0.0019(8)
S1 0.0676(5) 0.0625(5) 0.0431(4) 0.0029(4) -0.0015(3) 0.0026(4)

loop_
_atom_type_symbol
_atom_type_description
_atom_type_scat_dispersion_real
_atom_type_scat_dispersion_imag
_atom_type_scat_source
C C 0.0033 0.0016 'International Tables Vol C Tables 4.2.6.8 and 6.1.1.4'
H H 0.0000 0.0000 'International Tables Vol C Tables 4.2.6.8 and 6.1.1.4'
O O 0.0106 0.0060 'International Tables Vol C Tables 4.2.6.8 and 6.1.1.4'
S S 0.1246 0.1234 'International Tables Vol C Tables 4.2.6.8 and 6.1.1.4'

loop_
_geom_angle_atom_site_label_1
_geom_angle_atom_site_label_2
_geom_angle_atom_site_label_3
_geom_angle
_geom_angle_site_symmetry_1
_geom_angle_site_symmetry_3
_geom_angle_publ_flag
O1 C1 O2 121.8(3) . . ?
O1 C1 C2 129.8(3) . . ?
O2 C1 C2 108.4(3) . . ?
C3 C2 C1 107.8(3) . . ?
C3 C2 C5 131.8(3) . . ?
C1 C2 C5 120.3(3) . . ?
C2 C3 C4 109.8(3) . . ?
C2 C3 H3 125.1 . . ?
C4 C3 H3 125.1 . . ?
O2 C4 C3 105.1(3) . . ?
O2 C4 H4A 110.7 . . ?
C3 C4 H4A 110.7 . . ?
O2 C4 H4AB 110.7 . . ?
C3 C4 H4AB 110.7 . . ?
H4A C4 H4AB 108.8 . . ?
O3 C5 C2 111.3(2) . . ?
O3 C5 C6 106.6(2) . . ?
C2 C5 C6 114.4(2) . . ?
O3 C5 H5 108.1 . . ?
C2 C5 H5 108.1 . . ?
C6 C5 H5 108.1 . . ?
C7 C6 C5 103.5(2) . . ?
C7 C6 H6A 111.1 . . ?
C5 C6 H6A 111.1 . . ?
C7 C6 H6AB 111.1 . . ?
C5 C6 H6AB 111.1 . . ?
H6A C6 H6AB 109.0 . . ?
C8 C7 C6 100.37(19) . . ?
C8 C7 C13 116.5(2) . . ?
C6 C7 C13 115.2(2) . . ?
C8 C7 H7 108.1 . . ?
C6 C7 H7 108.1 . . ?
C13 C7 H7 108.1 . . ?
O3 C8 C10 108.0(2) . . ?
O3 C8 C9 108.6(2) . . ?
C10 C8 C9 108.7(2) . . ?
O3 C8 C7 103.64(18) . . ?
C10 C8 C7 115.7(2) . . ?
C9 C8 C7 111.8(2) . . ?
C8 C9 H9A 109.5 . . ?
C8 C9 H9B 109.5 . . ?
H9A C9 H9B 109.5 . . ?
C8 C9 H9C 109.5 . . ?
H9A C9 H9C 109.5 . . ?
H9B C9 H9C 109.5 . . ?
C11 C10 C8 116.2(2) . . ?
C11 C10 H10A 108.2 . . ?
C8 C10 H10A 108.2 . . ?
C11 C10 H10B 108.2 . . ?
C8 C10 H10B 108.2 . . ?
H10A C10 H10B 107.4 . . ?
C10 C11 C12 109.3(2) . . ?
C10 C11 H11A 109.8 . . ?
C12 C11 H11A 109.8 . . ?
C10 C11 H11B 109.8 . . ?
C12 C11 H11B 109.8 . . ?
H11A C11 H11B 108.3 . . ?
C11 C12 C13 109.9(2) . . ?
C11 C12 C18 113.6(2) . . ?
C13 C12 C18 118.2(2) . . ?
C11 C12 H12 104.6 . . ?
C13 C12 H12 104.6 . . ?
C18 C12 H12 104.6 . . ?
C14 C13 C15 109.0(2) . . ?
C14 C13 C12 113.04(19) . . ?
C15 C13 C12 108.49(19) . . ?
C14 C13 C7 111.01(19) . . ?
C15 C13 C7 107.97(18) . . ?
C12 C13 C7 107.16(19) . . ?
C13 C14 H14A 109.5 . . ?
C13 C14 H14B 109.5 . . ?
H14A C14 H14B 109.5 . . ?
C13 C14 H14C 109.5 . . ?
H14A C14 H14C 109.5 . . ?
H14B C14 H14C 109.5 . . ?
C16 C15 C13 113.00(19) . . ?
C16 C15 H15A 109.0 . . ?
C13 C15 H15A 109.0 . . ?
C16 C15 H15B 109.0 . . ?
C13 C15 H15B 109.0 . . ?
H15A C15 H15B 107.8 . . ?
C17 C16 C15 109.8(2) . . ?
C17 C16 H16A 109.7 . . ?
C15 C16 H16A 109.7 . . ?
C17 C16 H16B 109.7 . . ?
C15 C16 H16B 109.7 . . ?
H16A C16 H16B 108.2 . . ?
O4 C17 C16 111.6(2) . . ?
O4 C17 C18 110.29(19) . . ?
C16 C17 C18 114.8(2) . . ?
O4 C17 H17 106.5 . . ?
C16 C17 H17 106.5 . . ?
C18 C17 H17 106.5 . . ?
C20 C18 C17 108.2(2) . . ?
C20 C18 C19 107.9(2) . . ?
C17 C18 C19 108.4(2) . . ?
C20 C18 C12 114.05(19) . . ?
C17 C18 C12 109.69(19) . . ?
C19 C18 C12 108.5(2) . . ?
C18 C19 H19A 109.5 . . ?
C18 C19 H19B 109.5 . . ?
H19A C19 H19B 109.5 . . ?
C18 C19 H19C 109.5 . . ?
H19A C19 H19C 109.5 . . ?
H19B C19 H19C 109.5 . . ?
O5 C20 C18 110.0(2) . . ?
O5 C20 H20A 109.7 . . ?
C18 C20 H20A 109.7 . . ?
O5 C20 H20B 109.7 . . ?
C18 C20 H20B 109.7 . . ?
H20A C20 H20B 108.2 . . ?
O4 C21 O5 111.3(2) . . ?
O4 C21 C22 108.8(2) . . ?
O5 C21 C22 108.17(19) . . ?
O4 C21 H21 109.5 . . ?
O5 C21 H21 109.5 . . ?
C22 C21 H21 109.5 . . ?
C23 C22 C21 126.9(3) . . ?
C23 C22 S1 111.1(2) . . ?
C21 C22 S1 121.8(2) . . ?
C22 C23 C24 112.5(3) . . ?
C22 C23 H23 123.8 . . ?
C24 C23 H23 123.8 . . ?
C25 C24 C23 112.7(3) . . ?
C25 C24 H24 123.7 . . ?
C23 C24 H24 123.7 . . ?
C24 C25 S1 112.5(2) . . ?
C24 C25 H25 123.8 . . ?
S1 C25 H25 123.8 . . ?
C1 O2 C4 109.0(3) . . ?
C5 O3 C8 109.57(18) . . ?
C21 O4 C17 113.88(19) . . ?
C21 O5 C20 110.51(18) . . ?
C25 S1 C22 91.30(16) . . ?

loop_
_geom_bond_atom_site_label_1
_geom_bond_atom_site_label_2
_geom_bond_distance
_geom_bond_site_symmetry_2
_geom_bond_publ_flag
C1 O1 1.207(4) . ?
C1 O2 1.366(4) . ?
C1 C2 1.472(4) . ?
C2 C3 1.321(4) . ?
C2 C5 1.501(4) . ?
C3 C4 1.481(4) . ?
C3 H3 0.9300 . ?
C4 O2 1.426(5) . ?
C4 H4A 0.9700 . ?
C4 H4AB 0.9700 . ?
C5 O3 1.423(3) . ?
C5 C6 1.549(4) . ?
C5 H5 0.9800 . ?
C6 C7 1.543(4) . ?
C6 H6A 0.9700 . ?
C6 H6AB 0.9700 . ?
C7 C8 1.541(3) . ?
C7 C13 1.566(3) . ?
C7 H7 0.9800 . ?
C8 O3 1.453(3) . ?
C8 C10 1.522(4) . ?
C8 C9 1.526(4) . ?
C9 H9A 0.9600 . ?
C9 H9B 0.9600 . ?
C9 H9C 0.9600 . ?
C10 C11 1.519(4) . ?
C10 H10A 0.9700 . ?
C10 H10B 0.9700 . ?
C11 C12 1.531(3) . ?
C11 H11A 0.9700 . ?
C11 H11B 0.9700 . ?
C12 C13 1.551(3) . ?
C12 C18 1.563(3) . ?
C12 H12 0.9800 . ?
C13 C14 1.537(3) . ?
C13 C15 1.542(3) . ?
C14 H14A 0.9600 . ?
C14 H14B 0.9600 . ?
C14 H14C 0.9600 . ?
C15 C16 1.528(3) . ?
C15 H15A 0.9700 . ?
C15 H15B 0.9700 . ?
C16 C17 1.523(4) . ?
C16 H16A 0.9700 . ?
C16 H16B 0.9700 . ?
C17 O4 1.452(3) . ?
C17 C18 1.536(3) . ?
C17 H17 0.9800 . ?
C18 C20 1.534(3) . ?
C18 C19 1.540(4) . ?
C19 H19A 0.9600 . ?
C19 H19B 0.9600 . ?
C19 H19C 0.9600 . ?
C20 O5 1.437(3) . ?
C20 H20A 0.9700 . ?
C20 H20B 0.9700 . ?
C21 O4 1.406(3) . ?
C21 O5 1.413(3) . ?
C21 C22 1.491(4) . ?
C21 H21 0.9800 . ?
C22 C23 1.360(4) . ?
C22 S1 1.716(3) . ?
C23 C24 1.418(4) . ?
C23 H23 0.9300 . ?
C24 C25 1.329(5) . ?
C24 H24 0.9300 . ?
C25 S1 1.711(4) . ?
C25 H25 0.9300 . ?

loop_
_geom_torsion_atom_site_label_1
_geom_torsion_atom_site_label_2
_geom_torsion_atom_site_label_3
_geom_torsion_atom_site_label_4
_geom_torsion
_geom_torsion_site_symmetry_1
_geom_torsion_site_symmetry_2
_geom_torsion_site_symmetry_3
_geom_torsion_site_symmetry_4
_geom_torsion_publ_flag
O1 C1 C2 C3 178.9(4) . . . . ?
O2 C1 C2 C3 -0.4(3) . . . . ?
O1 C1 C2 C5 1.5(5) . . . . ?
O2 C1 C2 C5 -177.9(2) . . . . ?
C1 C2 C3 C4 0.3(3) . . . . ?
C5 C2 C3 C4 177.4(3) . . . . ?
C2 C3 C4 O2 -0.1(4) . . . . ?
C3 C2 C5 O3 -16.9(4) . . . . ?
C1 C2 C5 O3 159.8(2) . . . . ?
C3 C2 C5 C6 104.0(3) . . . . ?
C1 C2 C5 C6 -79.2(3) . . . . ?
O3 C5 C6 C7 -15.8(3) . . . . ?
C2 C5 C6 C7 -139.4(2) . . . . ?
C5 C6 C7 C8 33.5(2) . . . . ?
C5 C6 C7 C13 -92.4(2) . . . . ?
C6 C7 C8 O3 -40.1(2) . . . . ?
C13 C7 C8 O3 85.0(2) . . . . ?
C6 C7 C8 C10 -158.1(2) . . . . ?
C13 C7 C8 C10 -33.0(3) . . . . ?
C6 C7 C8 C9 76.7(2) . . . . ?
C13 C7 C8 C9 -158.2(2) . . . . ?
O3 C8 C10 C11 -82.0(3) . . . . ?
C9 C8 C10 C11 160.3(2) . . . . ?
C7 C8 C10 C11 33.6(3) . . . . ?
C8 C10 C11 C12 -49.5(3) . . . . ?
C10 C11 C12 C13 65.8(2) . . . . ?
C10 C11 C12 C18 -159.3(2) . . . . ?
C11 C12 C13 C14 59.0(3) . . . . ?
C18 C12 C13 C14 -73.6(3) . . . . ?
C11 C12 C13 C15 180.0(2) . . . . ?
C18 C12 C13 C15 47.4(3) . . . . ?
C11 C12 C13 C7 -63.7(2) . . . . ?
C18 C12 C13 C7 163.74(19) . . . . ?
C8 C7 C13 C14 -76.7(2) . . . . ?
C6 C7 C13 C14 40.5(3) . . . . ?
C8 C7 C13 C15 163.86(19) . . . . ?
C6 C7 C13 C15 -79.0(2) . . . . ?
C8 C7 C13 C12 47.2(2) . . . . ?
C6 C7 C13 C12 164.34(19) . . . . ?
C14 C13 C15 C16 69.2(3) . . . . ?
C12 C13 C15 C16 -54.2(3) . . . . ?
C7 C13 C15 C16 -170.1(2) . . . . ?
C13 C15 C16 C17 60.1(3) . . . . ?
C15 C16 C17 O4 176.69(19) . . . . ?
C15 C16 C17 C18 -56.9(3) . . . . ?
O4 C17 C18 C20 50.0(3) . . . . ?
C16 C17 C18 C20 -77.1(3) . . . . ?
O4 C17 C18 C19 -66.7(3) . . . . ?
C16 C17 C18 C19 166.2(2) . . . . ?
O4 C17 C18 C12 174.98(19) . . . . ?
C16 C17 C18 C12 47.9(3) . . . . ?
C11 C12 C18 C20 -53.7(3) . . . . ?
C13 C12 C18 C20 77.3(3) . . . . ?
C11 C12 C18 C17 -175.18(19) . . . . ?
C13 C12 C18 C17 -44.3(3) . . . . ?
C11 C12 C18 C19 66.6(3) . . . . ?
C13 C12 C18 C19 -162.5(2) . . . . ?
C17 C18 C20 O5 -54.9(3) . . . . ?
C19 C18 C20 O5 62.2(3) . . . . ?
C12 C18 C20 O5 -177.2(2) . . . . ?
O4 C21 C22 C23 144.7(3) . . . . ?
O5 C21 C22 C23 -94.2(3) . . . . ?
O4 C21 C22 S1 -41.8(3) . . . . ?
O5 C21 C22 S1 79.2(2) . . . . ?
C21 C22 C23 C24 173.9(3) . . . . ?
S1 C22 C23 C24 -0.2(3) . . . . ?
C22 C23 C24 C25 0.3(4) . . . . ?
C23 C24 C25 S1 -0.2(4) . . . . ?
O1 C1 O2 C4 -179.1(3) . . . . ?
C2 C1 O2 C4 0.4(3) . . . . ?
C3 C4 O2 C1 -0.2(3) . . . . ?
C2 C5 O3 C8 115.3(2) . . . . ?
C6 C5 O3 C8 -10.2(3) . . . . ?
C10 C8 O3 C5 155.5(2) . . . . ?
C9 C8 O3 C5 -86.8(3) . . . . ?
C7 C8 O3 C5 32.2(2) . . . . ?
O5 C21 O4 C17 58.7(3) . . . . ?
C22 C21 O4 C17 177.8(2) . . . . ?
C16 C17 O4 C21 75.7(3) . . . . ?
C18 C17 O4 C21 -53.1(3) . . . . ?
O4 C21 O5 C20 -62.2(3) . . . . ?
C22 C21 O5 C20 178.4(2) . . . . ?
C18 C20 O5 C21 61.2(3) . . . . ?
C24 C25 S1 C22 0.1(3) . . . . ?
C23 C22 S1 C25 0.0(2) . . . . ?
C21 C22 S1 C25 -174.4(2) . . . . ?
